data_7710304
loop_
_publ_author_name
'Liu, Zhengfen'
'Li, Xiaobo'
'Chen, Jian'
'Li, Chao'
'Luo, Fumang'
'Cheng, Fei-Xiang'
'Liu, Jian-Jun'

_publ_section_title
;
 Merging of the photocatalyst decatungstate and naphthalene diimide in a
 hybrid structure for the oxidative coupling of amines
;
_journal_name_full 'Dalton Transactions'
_journal_paper_doi 10.1039/D2DT01003H
_journal_year 2022
_chemical_formula_moiety 'C24 H33 N5 O21 W5 Zn'
_chemical_formula_sum 'C24 H33 N5 O21 W5 Zn'
_chemical_formula_weight 1712.17
_space_group_crystal_system triclinic
_space_group_IT_number 2
_space_group_name_Hall '-P 1'
_space_group_name_H-M_alt 'P -1'
_atom_sites_solution_hydrogens geom
_audit_creation_method SHELXL-2014/7
_audit_update_record
;
2022-02-03 deposited with the CCDC.	2022-05-12 downloaded from the CCDC.
;
_cell_angle_alpha 104.503(4)
_cell_angle_beta 102.541(4)
_cell_angle_gamma 105.931(4)
_cell_formula_units_Z 2
_cell_length_a 11.6641(6)
_cell_length_b 12.2880(6)
_cell_length_c 17.5529(6)
_cell_measurement_reflns_used 8290
_cell_measurement_temperature 173(2)
_cell_measurement_theta_max 31.0233
_cell_measurement_theta_min 1.8441
_cell_volume 2229.0(2)
_computing_cell_refinement 'Bruker SMART'
_computing_data_collection 'Bruker SMART'
_computing_data_reduction 'Bruker SMART'
_computing_structure_refinement 'SHELXL-2014/7 (Sheldrick, 2014)'
_computing_structure_solution 'SHELXS-97 (Sheldrick, 1990)'
_diffrn_ambient_temperature 173(2)
_diffrn_measured_fraction_theta_full 0.964
_diffrn_measured_fraction_theta_max 0.964
_diffrn_measurement_device_type 'CCD area detector'
_diffrn_measurement_method 'phi and omega scans'
_diffrn_radiation_type MoK\a
_diffrn_radiation_wavelength 0.71073
_diffrn_reflns_av_R_equivalents 0.0273
_diffrn_reflns_av_unetI/netI 0.0447
_diffrn_reflns_Laue_measured_fraction_full 0.964
_diffrn_reflns_Laue_measured_fraction_max 0.964
_diffrn_reflns_limit_h_max 11
_diffrn_reflns_limit_h_min -13
_diffrn_reflns_limit_k_max 14
_diffrn_reflns_limit_k_min -10
_diffrn_reflns_limit_l_max 20
_diffrn_reflns_limit_l_min -20
_diffrn_reflns_number 15783
_diffrn_reflns_point_group_measured_fraction_full 0.964
_diffrn_reflns_point_group_measured_fraction_max 0.964
_diffrn_reflns_theta_full 24.712
_diffrn_reflns_theta_max 24.712
_diffrn_reflns_theta_min 2.519
_exptl_absorpt_coefficient_mu 13.454
_exptl_absorpt_correction_T_max 1.00000
_exptl_absorpt_correction_T_min 0.56075
_exptl_absorpt_correction_type multi-scan
_exptl_absorpt_process_details '(SADABS; Bruker, 2004)'
_exptl_crystal_colour yellow
_exptl_crystal_density_diffrn 2.551
_exptl_crystal_description block
_exptl_crystal_F_000 1560
_exptl_crystal_size_max 0.22
_exptl_crystal_size_mid 0.15
_exptl_crystal_size_min 0.12
_refine_diff_density_max 1.287
_refine_diff_density_min -0.943
_refine_diff_density_rms 0.205
_refine_ls_extinction_method none
_refine_ls_goodness_of_fit_ref 1.042
_refine_ls_hydrogen_treatment constr
_refine_ls_matrix_type full
_refine_ls_number_parameters 514
_refine_ls_number_reflns 7317
_refine_ls_number_restraints 0
_refine_ls_restrained_S_all 1.042
_refine_ls_R_factor_all 0.0450
_refine_ls_R_factor_gt 0.0346
_refine_ls_shift/su_max 0.043
_refine_ls_shift/su_mean 0.001
_refine_ls_structure_factor_coef Fsqd
_refine_ls_weighting_details 'w=1/[\s^2^(Fo^2^)+(0.0535P)^2^+5.7415P] where P=(Fo^2^+2Fc^2^)/3'
_refine_ls_weighting_scheme calc
_refine_ls_wR_factor_gt 0.0932
_refine_ls_wR_factor_ref 0.0972
_reflns_Friedel_coverage 0.000
_reflns_number_gt 6072
_reflns_number_total 7317
_reflns_threshold_expression 'I > 2\s(I)'
_cod_data_source_file d2dt01003h2.cif
_cod_data_source_block complex1
_cod_original_cell_volume 2228.95(19)
_cod_database_code 7710304
_shelx_shelxl_version_number 2014/7
_shelx_space_group_comment
;
The symmetry employed for this shelxl refinement is uniquely defined
by the following loop, which should always be used as a source of
symmetry information in preference to the above space-group names.
They are only intended as comments.
;

loop_
_space_group_symop_operation_xyz
'x, y, z'
'-x, -y, -z'

loop_
_atom_site_label
_atom_site_type_symbol
_atom_site_fract_x
_atom_site_fract_y
_atom_site_fract_z
_atom_site_U_iso_or_equiv
_atom_site_adp_type
_atom_site_occupancy
_atom_site_site_symmetry_order
_atom_site_calc_flag
_atom_site_refinement_flags_posn
_atom_site_refinement_flags_adp
_atom_site_refinement_flags_occupancy
_atom_site_disorder_assembly
_atom_site_disorder_group
Zn1 Zn 0.38359(10) 0.74722(9) 0.67517(7) 0.0265(3) Uani 1 1 d . . . . .
W1 W 0.14356(3) 0.89429(3) 0.59903(2) 0.02505(11) Uani 1 1 d . . . . .
W2 W -0.15983(3) 0.82170(3) 0.55662(2) 0.02563(12) Uani 1 1 d . . . . .
W3 W -0.17911(3) 0.82182(3) 0.33769(2) 0.02715(12) Uani 1 1 d . . . . .
W4 W 0.12493(3) 0.89307(3) 0.37983(2) 0.02673(12) Uani 1 1 d . . . . .
W5 W -0.02448(4) 1.00490(4) 0.25642(3) 0.03152(12) Uani 1 1 d . . . . .
O5 O 0.4098(6) 0.6893(6) 0.5684(4) 0.0299(15) Uani 1 1 d . . . . .
O10 O -0.2341(5) 0.9420(6) 0.5708(4) 0.0271(15) Uani 1 1 d . . . . .
O11 O -0.1619(6) 0.8285(5) 0.4498(4) 0.0276(15) Uani 1 1 d . . . . .
O7 O -0.0175(5) 0.7705(5) 0.5623(4) 0.0232(14) Uani 1 1 d . . . . .
N4 N 0.4474(7) 0.6882(7) 0.4486(5) 0.0303(19) Uani 1 1 d . . . . .
O16 O -0.2555(5) 0.9420(5) 0.3551(4) 0.0277(15) Uani 1 1 d . . . . .
O21 O 0.0886(6) 0.9154(6) 0.2763(4) 0.0309(16) Uani 1 1 d . . . . .
O3 O 0.4672(8) 0.9159(6) 0.7473(5) 0.047(2) Uani 1 1 d . . . . .
O14 O 0.2243(6) 0.8157(6) 0.3666(4) 0.0365(17) Uani 1 1 d . . . . .
O6 O 0.2427(6) 0.8141(6) 0.6086(4) 0.0351(17) Uani 1 1 d . . . . .
O13 O -0.0367(6) 0.7707(5) 0.3449(4) 0.0301(15) Uani 1 1 d . . . . .
O18 O -0.1295(6) 1.0857(6) 0.2869(4) 0.0309(16) Uani 1 1 d . . . . .
O4 O 0.2380(6) 0.6514(6) 0.6987(4) 0.0330(16) Uani 1 1 d . . . . .
O12 O 0.1305(5) 0.8970(5) 0.4935(4) 0.0265(15) Uani 1 1 d . . . . .
C18 C 0.4720(9) 0.8794(9) 0.5447(7) 0.037(3) Uani 1 1 d . . . . .
H18A H 0.4738 0.9120 0.6021 0.056 Uiso 1 1 calc R U . . .
H18B H 0.4079 0.8964 0.5080 0.056 Uiso 1 1 calc R U . . .
H18C H 0.5541 0.9166 0.5389 0.056 Uiso 1 1 calc R U . . .
O8 O 0.0116(5) 0.9989(5) 0.6112(4) 0.0235(15) Uani 1 1 d . . . . .
C17 C 0.4420(8) 0.7471(9) 0.5218(6) 0.028(2) Uani 1 1 d . . . . .
O20 O 0.1164(6) 1.1437(6) 0.3231(4) 0.0318(16) Uani 1 1 d . . . . .
O2 O 0.7561(7) 0.4259(6) 0.7648(5) 0.0436(19) Uani 1 1 d . . . . .
O17 O -0.1556(6) 0.8564(6) 0.2399(4) 0.0320(16) Uani 1 1 d . . . . .
N1 N 0.5238(8) 0.6891(7) 0.7344(5) 0.035(2) Uani 1 1 d . . . . .
O15 O -0.3029(6) 0.6910(6) 0.2889(4) 0.0327(16) Uani 1 1 d . . . . .
O1 O 0.8478(9) 0.7681(7) 0.9780(5) 0.068(3) Uani 1 1 d . . . . .
C19 C 0.4174(10) 0.5588(9) 0.4212(7) 0.037(3) Uani 1 1 d . . . . .
H19A H 0.4936 0.5407 0.4192 0.056 Uiso 1 1 calc R U . . .
H19B H 0.3557 0.5229 0.3660 0.056 Uiso 1 1 calc R U . . .
H19C H 0.3825 0.5258 0.4600 0.056 Uiso 1 1 calc R U . . .
C20 C 0.4866(9) 0.7508(9) 0.3926(7) 0.037(3) Uani 1 1 d . . . . .
H20A H 0.4278 0.7907 0.3766 0.055 Uiso 1 1 calc R U . . .
H20B H 0.4875 0.6928 0.3431 0.055 Uiso 1 1 calc R U . . .
H20C H 0.5708 0.8107 0.4207 0.055 Uiso 1 1 calc R U . . .
O19 O -0.0327(7) 1.0077(7) 0.1572(5) 0.048(2) Uani 1 1 d . . . . .
C22 C 0.1448(10) 0.5644(9) 0.6503(6) 0.033(2) Uani 1 1 d . . . . .
N3 N 0.4694(10) 1.0873(8) 0.8279(6) 0.057(3) Uani 1 1 d . . . . .
N5 N 0.0310(8) 0.5463(8) 0.6569(6) 0.042(2) Uani 1 1 d . . . . .
N2 N 0.8019(7) 0.5968(7) 0.8702(5) 0.033(2) Uani 1 1 d . . . . .
C13 C 0.3577(12) 0.9104(10) 0.8545(7) 0.051(3) Uani 1 1 d . . . . .
H13A H 0.4115 0.9301 0.9110 0.076 Uiso 1 1 calc R U . . .
H13B H 0.3276 0.8236 0.8266 0.076 Uiso 1 1 calc R U . . .
H13C H 0.2860 0.9367 0.8565 0.076 Uiso 1 1 calc R U . . .
C5 C 0.6446(9) 0.7496(10) 0.7479(6) 0.035(3) Uani 1 1 d . . . . .
H5 H 0.6664 0.8144 0.7273 0.042 Uiso 1 1 calc R U . . .
C21 C 0.1675(11) 0.4717(9) 0.5854(8) 0.049(3) Uani 1 1 d . . . . .
H21A H 0.0985 0.4422 0.5338 0.074 Uiso 1 1 calc R U . . .
H21B H 0.1723 0.4046 0.6050 0.074 Uiso 1 1 calc R U . . .
H21C H 0.2465 0.5085 0.5757 0.074 Uiso 1 1 calc R U . . .
C3 C 0.7077(9) 0.6282(8) 0.8220(6) 0.031(2) Uani 1 1 d . . . . .
C16 C 0.5473(14) 1.1456(11) 0.7822(9) 0.075(5) Uani 1 1 d . . . . .
H16A H 0.6338 1.1876 0.8185 0.113 Uiso 1 1 calc R U . . .
H16B H 0.5136 1.2031 0.7646 0.113 Uiso 1 1 calc R U . . .
H16C H 0.5457 1.0843 0.7335 0.113 Uiso 1 1 calc R U . . .
C14 C 0.4336(12) 0.9753(11) 0.8063(8) 0.055(3) Uani 1 1 d . . . . .
C1 C 0.4945(10) 0.5950(10) 0.7617(7) 0.046(3) Uani 1 1 d . . . . .
H1 H 0.4087 0.5492 0.7496 0.055 Uiso 1 1 calc R U . . .
C24 C -0.0778(10) 0.4399(12) 0.6100(9) 0.062(4) Uani 1 1 d . . . . .
H24A H -0.0510 0.3752 0.5834 0.093 Uiso 1 1 calc R U . . .
H24B H -0.1329 0.4573 0.5676 0.093 Uiso 1 1 calc R U . . .
H24C H -0.1231 0.4151 0.6472 0.093 Uiso 1 1 calc R U . . .
C4 C 0.7383(9) 0.7197(9) 0.7910(7) 0.036(3) Uani 1 1 d . . . . .
H4 H 0.8236 0.7626 0.7991 0.043 Uiso 1 1 calc R U . . .
C2 C 0.5835(9) 0.5630(10) 0.8061(7) 0.037(3) Uani 1 1 d . . . . .
H2 H 0.5601 0.4972 0.8255 0.045 Uiso 1 1 calc R U . . .
C8 C 0.8956(9) 0.4448(8) 0.8914(6) 0.028(2) Uani 1 1 d . . . . .
C11 C 1.0111(10) 0.6993(9) 1.0868(7) 0.040(3) Uani 1 1 d . . . . .
H11 H 1.0010 0.7739 1.1082 0.049 Uiso 1 1 calc R U . . .
C15 C 0.4318(13) 1.1597(10) 0.8890(10) 0.073(4) Uani 1 1 d . . . . .
H15A H 0.3449 1.1529 0.8652 0.109 Uiso 1 1 calc R U . . .
H15B H 0.4865 1.2436 0.9066 0.109 Uiso 1 1 calc R U . . .
H15C H 0.4383 1.1318 0.9369 0.109 Uiso 1 1 calc R U . . .
C23 C 0.0085(12) 0.6372(11) 0.7158(10) 0.068(4) Uani 1 1 d . . . . .
H23A H 0.0841 0.7090 0.7404 0.102 Uiso 1 1 calc R U . . .
H23B H -0.0128 0.6068 0.7594 0.102 Uiso 1 1 calc R U . . .
H23C H -0.0610 0.6573 0.6876 0.102 Uiso 1 1 calc R U . . .
C6 C 0.8643(10) 0.6729(9) 0.9523(7) 0.038(3) Uani 1 1 d . . . . .
C12 C 0.9110(9) 0.3372(8) 0.8613(6) 0.035(2) Uani 1 1 d . . . . .
H12 H 0.8686 0.2880 0.8053 0.042 Uiso 1 1 calc R U . . .
C9 C 0.9599(8) 0.5205(8) 0.9734(6) 0.026(2) Uani 1 1 d . . . . .
C7 C 0.8122(9) 0.4837(8) 0.8361(7) 0.030(2) Uani 1 1 d . . . . .
C10 C 0.9480(9) 0.6307(8) 1.0053(6) 0.033(2) Uani 1 1 d . . . . .
O9 O -0.2811(6) 0.6923(6) 0.5310(4) 0.0338(16) Uani 1 1 d . . . . .

loop_
_atom_site_aniso_label
_atom_site_aniso_U_11
_atom_site_aniso_U_22
_atom_site_aniso_U_33
_atom_site_aniso_U_23
_atom_site_aniso_U_13
_atom_site_aniso_U_12
Zn1 0.0262(6) 0.0280(6) 0.0258(6) 0.0131(5) 0.0066(5) 0.0075(5)
W1 0.0189(2) 0.0311(2) 0.0250(2) 0.00942(17) 0.00667(17) 0.00841(17)
W2 0.0189(2) 0.0281(2) 0.0269(2) 0.00687(17) 0.00856(17) 0.00453(17)
W3 0.0206(2) 0.0297(2) 0.0234(2) 0.00261(17) 0.00582(17) 0.00325(17)
W4 0.0222(2) 0.0311(2) 0.0254(2) 0.00464(17) 0.01078(17) 0.00848(17)
W5 0.0302(2) 0.0416(3) 0.0213(2) 0.00912(18) 0.01029(18) 0.00948(19)
O5 0.036(4) 0.034(4) 0.033(4) 0.020(3) 0.015(3) 0.019(3)
O10 0.019(3) 0.034(4) 0.021(4) 0.002(3) 0.007(3) 0.005(3)
O11 0.029(4) 0.034(4) 0.019(4) 0.007(3) 0.008(3) 0.011(3)
O7 0.014(3) 0.030(3) 0.025(4) 0.009(3) 0.007(3) 0.008(3)
N4 0.029(5) 0.041(5) 0.033(5) 0.021(4) 0.014(4) 0.018(4)
O16 0.017(3) 0.032(4) 0.025(4) 0.002(3) 0.004(3) 0.003(3)
O21 0.030(4) 0.036(4) 0.028(4) 0.006(3) 0.015(3) 0.013(3)
O3 0.067(5) 0.033(4) 0.034(5) 0.009(4) 0.015(4) 0.008(4)
O14 0.033(4) 0.041(4) 0.043(5) 0.014(3) 0.019(3) 0.018(3)
O6 0.025(4) 0.049(4) 0.036(4) 0.017(3) 0.011(3) 0.014(3)
O13 0.025(4) 0.029(4) 0.028(4) 0.004(3) 0.007(3) 0.002(3)
O18 0.030(4) 0.038(4) 0.024(4) 0.015(3) 0.008(3) 0.006(3)
O4 0.036(4) 0.029(4) 0.033(4) 0.012(3) 0.016(3) 0.004(3)
O12 0.023(4) 0.034(4) 0.020(4) 0.006(3) 0.007(3) 0.007(3)
C18 0.025(6) 0.043(6) 0.053(7) 0.026(6) 0.016(5) 0.015(5)
O8 0.017(3) 0.032(4) 0.023(4) 0.011(3) 0.009(3) 0.007(3)
C17 0.013(5) 0.039(6) 0.038(6) 0.017(5) 0.008(4) 0.013(4)
O20 0.031(4) 0.034(4) 0.025(4) 0.009(3) 0.011(3) 0.002(3)
O2 0.049(5) 0.045(4) 0.028(4) 0.005(4) 0.000(4) 0.019(4)
O17 0.025(4) 0.040(4) 0.022(4) 0.003(3) 0.008(3) 0.005(3)
N1 0.056(6) 0.026(5) 0.026(5) 0.017(4) 0.005(4) 0.017(4)
O15 0.027(4) 0.030(4) 0.034(4) 0.004(3) 0.012(3) 0.005(3)
O1 0.091(7) 0.052(5) 0.052(6) 0.003(4) -0.012(5) 0.047(5)
C19 0.037(6) 0.047(7) 0.034(6) 0.017(5) 0.012(5) 0.020(5)
C20 0.033(6) 0.044(6) 0.040(7) 0.023(5) 0.017(5) 0.010(5)
O19 0.044(5) 0.067(5) 0.032(4) 0.020(4) 0.015(4) 0.013(4)
C22 0.042(7) 0.023(5) 0.034(6) 0.012(5) 0.016(5) 0.008(5)
N3 0.060(7) 0.032(6) 0.050(7) 0.001(5) -0.007(5) 0.001(5)
N5 0.027(5) 0.038(5) 0.076(7) 0.033(5) 0.023(5) 0.016(4)
N2 0.031(5) 0.031(5) 0.033(5) 0.015(4) -0.005(4) 0.012(4)
C13 0.066(8) 0.047(7) 0.034(7) 0.016(6) 0.014(6) 0.008(6)
C5 0.022(6) 0.051(7) 0.038(6) 0.028(5) 0.002(5) 0.015(5)
C21 0.055(8) 0.034(6) 0.052(8) 0.009(6) 0.019(6) 0.006(6)
C3 0.035(6) 0.026(5) 0.023(5) 0.008(4) 0.005(5) 0.003(5)
C16 0.085(11) 0.040(7) 0.064(10) 0.027(7) -0.006(8) -0.021(7)
C14 0.057(8) 0.050(8) 0.035(7) 0.015(6) -0.009(6) 0.000(6)
C1 0.036(7) 0.044(7) 0.054(8) 0.016(6) 0.015(6) 0.010(5)
C24 0.026(7) 0.075(9) 0.085(11) 0.041(8) 0.009(7) 0.009(6)
C4 0.023(5) 0.038(6) 0.048(7) 0.021(5) 0.006(5) 0.011(5)
C2 0.027(6) 0.046(6) 0.043(7) 0.024(5) 0.009(5) 0.012(5)
C8 0.028(5) 0.028(5) 0.029(6) 0.010(4) 0.012(4) 0.007(4)
C11 0.049(7) 0.033(6) 0.040(7) 0.006(5) 0.007(5) 0.025(5)
C15 0.063(9) 0.034(7) 0.097(12) -0.002(7) 0.004(8) 0.017(6)
C23 0.064(9) 0.061(8) 0.115(13) 0.040(8) 0.068(9) 0.034(7)
C6 0.044(7) 0.037(6) 0.031(6) 0.014(5) 0.000(5) 0.019(5)
C12 0.044(6) 0.025(5) 0.031(6) 0.004(4) -0.001(5) 0.018(5)
C9 0.018(5) 0.029(5) 0.027(5) 0.012(4) 0.004(4) 0.004(4)
C7 0.032(6) 0.024(5) 0.035(7) 0.010(5) 0.011(5) 0.010(4)
C10 0.028(6) 0.023(5) 0.037(6) 0.004(5) 0.000(5) 0.007(4)
O9 0.030(4) 0.026(4) 0.039(4) 0.010(3) 0.011(3) 0.000(3)

loop_
_atom_type_symbol
_atom_type_description
_atom_type_scat_dispersion_real
_atom_type_scat_dispersion_imag
_atom_type_scat_source
C C 0.0033 0.0016 'International Tables Vol C Tables 4.2.6.8 and 6.1.1.4'
H H 0.0000 0.0000 'International Tables Vol C Tables 4.2.6.8 and 6.1.1.4'
N N 0.0061 0.0033 'International Tables Vol C Tables 4.2.6.8 and 6.1.1.4'
O O 0.0106 0.0060 'International Tables Vol C Tables 4.2.6.8 and 6.1.1.4'
Zn Zn 0.2839 1.4301 'International Tables Vol C Tables 4.2.6.8 and 6.1.1.4'
W W -0.8490 6.8722 'International Tables Vol C Tables 4.2.6.8 and 6.1.1.4'

loop_
_geom_angle_atom_site_label_1
_geom_angle_atom_site_label_2
_geom_angle_atom_site_label_3
_geom_angle
_geom_angle_site_symmetry_1
_geom_angle_site_symmetry_3
_geom_angle_publ_flag
O5 Zn1 O3 121.7(3) . . ?
O5 Zn1 O4 119.3(3) . . ?
O3 Zn1 O4 116.8(3) . . ?
O5 Zn1 N1 91.6(3) . . ?
O3 Zn1 N1 94.0(3) . . ?
O4 Zn1 N1 99.5(3) . . ?
O5 Zn1 O6 86.1(3) . . ?
O3 Zn1 O6 85.1(3) . . ?
O4 Zn1 O6 83.8(3) . . ?
N1 Zn1 O6 176.6(3) . . ?
O6 W1 O12 100.2(3) . . ?
O6 W1 O7 101.7(3) . . ?
O12 W1 O7 91.5(3) . . ?
O6 W1 O16 103.3(3) . 2_576 ?
O12 W1 O16 91.2(3) . 2_576 ?
O7 W1 O16 153.9(3) . 2_576 ?
O6 W1 O18 93.8(3) . 2_576 ?
O12 W1 O18 165.9(3) . 2_576 ?
O7 W1 O18 85.5(3) . 2_576 ?
O16 W1 O18 85.5(3) 2_576 2_576 ?
O6 W1 O8 168.8(3) . . ?
O12 W1 O8 90.9(2) . . ?
O7 W1 O8 77.0(2) . . ?
O16 W1 O8 77.0(2) 2_576 . ?
O18 W1 O8 75.0(2) 2_576 . ?
O9 W2 O11 99.9(3) . . ?
O9 W2 O10 104.1(3) . . ?
O11 W2 O10 89.3(3) . . ?
O9 W2 O7 103.3(3) . . ?
O11 W2 O7 89.1(3) . . ?
O10 W2 O7 152.4(3) . . ?
O9 W2 O20 96.4(3) . 2_576 ?
O11 W2 O20 163.8(3) . 2_576 ?
O10 W2 O20 87.3(3) . 2_576 ?
O7 W2 O20 86.5(3) . 2_576 ?
O9 W2 O8 171.7(3) . . ?
O11 W2 O8 88.3(2) . . ?
O10 W2 O8 76.7(2) . . ?
O7 W2 O8 75.7(2) . . ?
O20 W2 O8 75.4(2) 2_576 . ?
O15 W3 O11 99.2(3) . . ?
O15 W3 O16 104.0(3) . . ?
O11 W3 O16 88.2(3) . . ?
O15 W3 O13 103.2(3) . . ?
O11 W3 O13 88.1(3) . . ?
O16 W3 O13 152.9(3) . . ?
O15 W3 O17 97.1(3) . . ?
O11 W3 O17 163.7(3) . . ?
O16 W3 O17 88.4(3) . . ?
O13 W3 O17 87.6(3) . . ?
O15 W3 O8 173.3(3) . 2_576 ?
O11 W3 O8 87.5(2) . 2_576 ?
O16 W3 O8 76.0(2) . 2_576 ?
O13 W3 O8 77.0(2) . 2_576 ?
O17 W3 O8 76.2(2) . 2_576 ?
O14 W4 O21 99.1(3) . . ?
O14 W4 O13 104.2(3) . . ?
O21 W4 O13 89.6(3) . . ?
O14 W4 O10 104.0(3) . 2_576 ?
O21 W4 O10 89.6(3) . 2_576 ?
O13 W4 O10 151.6(3) . 2_576 ?
O14 W4 O12 97.8(3) . . ?
O21 W4 O12 163.1(3) . . ?
O13 W4 O12 86.7(3) . . ?
O10 W4 O12 86.0(3) 2_576 . ?
O14 W4 O8 175.9(3) . 2_576 ?
O21 W4 O8 76.8(2) . 2_576 ?
O13 W4 O8 76.4(2) . 2_576 ?
O10 W4 O8 75.8(2) 2_576 2_576 ?
O12 W4 O8 86.3(2) . 2_576 ?
O19 W5 O18 103.7(3) . . ?
O19 W5 O20 102.8(3) . . ?
O18 W5 O20 89.5(3) . . ?
O19 W5 O17 104.1(3) . . ?
O18 W5 O17 88.0(3) . . ?
O20 W5 O17 152.8(3) . . ?
O19 W5 O21 103.4(3) . . ?
O18 W5 O21 152.8(3) . . ?
O20 W5 O21 85.5(3) . . ?
O17 W5 O21 84.5(3) . . ?
O19 W5 O8 179.5(3) . 2_576 ?
O18 W5 O8 76.7(2) . 2_576 ?
O20 W5 O8 76.9(2) . 2_576 ?
O17 W5 O8 76.1(2) . 2_576 ?
O21 W5 O8 76.1(2) . 2_576 ?
C17 O5 Zn1 129.0(6) . . ?
W2 O10 W4 118.0(3) . 2_576 ?
W2 O11 W3 174.3(4) . . ?
W1 O7 W2 116.6(3) . . ?
C17 N4 C19 121.6(8) . . ?
C17 N4 C20 121.6(8) . . ?
C19 N4 C20 116.8(8) . . ?
W3 O16 W1 116.3(3) . 2_576 ?
W4 O21 W5 117.3(3) . . ?
C14 O3 Zn1 128.0(7) . . ?
W1 O6 Zn1 156.8(4) . . ?
W4 O13 W3 117.1(3) . . ?
W5 O18 W1 116.5(3) . 2_576 ?
C22 O4 Zn1 129.0(7) . . ?
W1 O12 W4 175.7(4) . . ?
C17 C18 H18A 109.5 . . ?
C17 C18 H18B 109.5 . . ?
H18A C18 H18B 109.5 . . ?
C17 C18 H18C 109.5 . . ?
H18A C18 H18C 109.5 . . ?
H18B C18 H18C 109.5 . . ?
W1 O8 W5 91.7(2) . 2_576 ?
W1 O8 W3 90.65(19) . 2_576 ?
W5 O8 W3 90.8(2) 2_576 2_576 ?
W1 O8 W2 90.6(2) . . ?
W5 O8 W2 90.7(2) 2_576 . ?
W3 O8 W2 178.0(3) 2_576 . ?
W1 O8 W4 178.5(3) . 2_576 ?
W5 O8 W4 89.8(2) 2_576 2_576 ?
W3 O8 W4 89.3(2) 2_576 2_576 ?
W2 O8 W4 89.36(19) . 2_576 ?
O5 C17 N4 119.2(9) . . ?
O5 C17 C18 122.5(9) . . ?
N4 C17 C18 118.3(9) . . ?
W5 O20 W2 116.9(3) . 2_576 ?
W3 O17 W5 116.8(3) . . ?
C5 N1 C1 118.5(9) . . ?
C5 N1 Zn1 119.7(6) . . ?
C1 N1 Zn1 121.7(7) . . ?
N4 C19 H19A 109.5 . . ?
N4 C19 H19B 109.5 . . ?
H19A C19 H19B 109.5 . . ?
N4 C19 H19C 109.5 . . ?
H19A C19 H19C 109.5 . . ?
H19B C19 H19C 109.5 . . ?
N4 C20 H20A 109.5 . . ?
N4 C20 H20B 109.5 . . ?
H20A C20 H20B 109.5 . . ?
N4 C20 H20C 109.5 . . ?
H20A C20 H20C 109.5 . . ?
H20B C20 H20C 109.5 . . ?
O4 C22 N5 122.9(10) . . ?
O4 C22 C21 117.2(9) . . ?
N5 C22 C21 119.7(10) . . ?
C14 N3 C15 123.5(12) . . ?
C14 N3 C16 116.7(12) . . ?
C15 N3 C16 119.6(11) . . ?
C22 N5 C23 119.5(9) . . ?
C22 N5 C24 125.6(10) . . ?
C23 N5 C24 114.8(9) . . ?
C6 N2 C7 124.6(8) . . ?
C6 N2 C3 116.9(8) . . ?
C7 N2 C3 117.8(8) . . ?
C14 C13 H13A 109.5 . . ?
C14 C13 H13B 109.5 . . ?
H13A C13 H13B 109.5 . . ?
C14 C13 H13C 109.5 . . ?
H13A C13 H13C 109.5 . . ?
H13B C13 H13C 109.5 . . ?
N1 C5 C4 121.3(10) . . ?
N1 C5 H5 119.3 . . ?
C4 C5 H5 119.3 . . ?
C22 C21 H21A 109.5 . . ?
C22 C21 H21B 109.5 . . ?
H21A C21 H21B 109.5 . . ?
C22 C21 H21C 109.5 . . ?
H21A C21 H21C 109.5 . . ?
H21B C21 H21C 109.5 . . ?
C4 C3 C2 119.4(9) . . ?
C4 C3 N2 121.8(9) . . ?
C2 C3 N2 118.9(9) . . ?
N3 C16 H16A 109.5 . . ?
N3 C16 H16B 109.5 . . ?
H16A C16 H16B 109.5 . . ?
N3 C16 H16C 109.5 . . ?
H16A C16 H16C 109.5 . . ?
H16B C16 H16C 109.5 . . ?
N3 C14 O3 119.6(12) . . ?
N3 C14 C13 118.9(13) . . ?
O3 C14 C13 121.3(11) . . ?
N1 C1 C2 122.5(10) . . ?
N1 C1 H1 118.7 . . ?
C2 C1 H1 118.7 . . ?
N5 C24 H24A 109.5 . . ?
N5 C24 H24B 109.5 . . ?
H24A C24 H24B 109.5 . . ?
N5 C24 H24C 109.5 . . ?
H24A C24 H24C 109.5 . . ?
H24B C24 H24C 109.5 . . ?
C3 C4 C5 119.6(10) . . ?
C3 C4 H4 120.2 . . ?
C5 C4 H4 120.2 . . ?
C1 C2 C3 118.5(10) . . ?
C1 C2 H2 120.7 . . ?
C3 C2 H2 120.7 . . ?
C12 C8 C9 121.2(9) . . ?
C12 C8 C7 119.6(9) . . ?
C9 C8 C7 119.2(8) . . ?
C10 C11 C12 122.1(9) . 2_767 ?
C10 C11 H11 119.0 . . ?
C12 C11 H11 119.0 2_767 . ?
N3 C15 H15A 109.5 . . ?
N3 C15 H15B 109.5 . . ?
H15A C15 H15B 109.5 . . ?
N3 C15 H15C 109.5 . . ?
H15A C15 H15C 109.5 . . ?
H15B C15 H15C 109.5 . . ?
N5 C23 H23A 109.5 . . ?
N5 C23 H23B 109.5 . . ?
H23A C23 H23B 109.5 . . ?
N5 C23 H23C 109.5 . . ?
H23A C23 H23C 109.5 . . ?
H23B C23 H23C 109.5 . . ?
O1 C6 N2 120.8(9) . . ?
O1 C6 C10 122.7(9) . . ?
N2 C6 C10 116.6(9) . . ?
C8 C12 C11 119.5(9) . 2_767 ?
C8 C12 H12 120.2 . . ?
C11 C12 H12 120.2 2_767 . ?
C10 C9 C8 122.7(8) . . ?
C10 C9 C9 119.2(11) . 2_767 ?
C8 C9 C9 118.1(10) . 2_767 ?
O2 C7 N2 119.5(9) . . ?
O2 C7 C8 123.5(9) . . ?
N2 C7 C8 117.0(9) . . ?
C11 C10 C9 119.8(9) . . ?
C11 C10 C6 120.1(9) . . ?
C9 C10 C6 120.0(9) . . ?

loop_
_geom_bond_atom_site_label_1
_geom_bond_atom_site_label_2
_geom_bond_distance
_geom_bond_site_symmetry_2
_geom_bond_publ_flag
Zn1 O5 1.952(7) . ?
Zn1 O3 1.973(7) . ?
Zn1 O4 1.973(6) . ?
Zn1 N1 2.131(8) . ?
Zn1 O6 2.265(7) . ?
W1 O6 1.720(6) . ?
W1 O12 1.836(6) . ?
W1 O7 1.916(6) . ?
W1 O16 1.921(6) 2_576 ?
W1 O18 2.003(6) 2_576 ?
W1 O8 2.271(6) . ?
W2 O9 1.692(6) . ?
W2 O11 1.892(6) . ?
W2 O10 1.900(6) . ?
W2 O7 1.923(6) . ?
W2 O20 1.965(7) 2_576 ?
W2 O8 2.321(6) . ?
W3 O15 1.704(6) . ?
W3 O11 1.914(6) . ?
W3 O16 1.919(6) . ?
W3 O13 1.921(6) . ?
W3 O17 1.926(7) . ?
W3 O8 2.316(6) 2_576 ?
W4 O14 1.707(6) . ?
W4 O21 1.881(7) . ?
W4 O13 1.916(6) . ?
W4 O10 1.925(6) 2_576 ?
W4 O12 1.969(6) . ?
W4 O8 2.343(6) 2_576 ?
W5 O19 1.734(7) . ?
W5 O18 1.860(7) . ?
W5 O20 1.899(6) . ?
W5 O17 1.939(6) . ?
W5 O21 1.964(6) . ?
W5 O8 2.309(6) 2_576 ?
O5 C17 1.262(11) . ?
O10 W4 1.925(6) 2_576 ?
N4 C17 1.331(12) . ?
N4 C19 1.456(12) . ?
N4 C20 1.465(12) . ?
O16 W1 1.921(6) 2_576 ?
O3 C14 1.309(15) . ?
O18 W1 2.003(6) 2_576 ?
O4 C22 1.246(11) . ?
C18 C17 1.491(14) . ?
C18 H18A 0.9800 . ?
C18 H18B 0.9800 . ?
C18 H18C 0.9800 . ?
O8 W5 2.309(6) 2_576 ?
O8 W3 2.316(6) 2_576 ?
O8 W4 2.342(6) 2_576 ?
O20 W2 1.965(7) 2_576 ?
O2 C7 1.200(12) . ?
N1 C5 1.336(13) . ?
N1 C1 1.347(13) . ?
O1 C6 1.227(12) . ?
C19 H19A 0.9800 . ?
C19 H19B 0.9800 . ?
C19 H19C 0.9800 . ?
C20 H20A 0.9800 . ?
C20 H20B 0.9800 . ?
C20 H20C 0.9800 . ?
C22 N5 1.319(13) . ?
C22 C21 1.522(14) . ?
N3 C14 1.252(14) . ?
N3 C15 1.440(16) . ?
N3 C16 1.494(17) . ?
N5 C23 1.444(15) . ?
N5 C24 1.447(14) . ?
N2 C6 1.405(13) . ?
N2 C7 1.418(12) . ?
N2 C3 1.437(12) . ?
C13 C14 1.553(17) . ?
C13 H13A 0.9800 . ?
C13 H13B 0.9800 . ?
C13 H13C 0.9800 . ?
C5 C4 1.380(13) . ?
C5 H5 0.9500 . ?
C21 H21A 0.9800 . ?
C21 H21B 0.9800 . ?
C21 H21C 0.9800 . ?
C3 C4 1.362(14) . ?
C3 C2 1.377(14) . ?
C16 H16A 0.9800 . ?
C16 H16B 0.9800 . ?
C16 H16C 0.9800 . ?
C1 C2 1.366(15) . ?
C1 H1 0.9500 . ?
C24 H24A 0.9800 . ?
C24 H24B 0.9800 . ?
C24 H24C 0.9800 . ?
C4 H4 0.9500 . ?
C2 H2 0.9500 . ?
C8 C12 1.371(13) . ?
C8 C9 1.406(13) . ?
C8 C7 1.481(14) . ?
C11 C10 1.377(14) . ?
C11 C12 1.387(14) 2_767 ?
C11 H11 0.9500 . ?
C15 H15A 0.9800 . ?
C15 H15B 0.9800 . ?
C15 H15C 0.9800 . ?
C23 H23A 0.9800 . ?
C23 H23B 0.9800 . ?
C23 H23C 0.9800 . ?
C6 C10 1.489(13) . ?
C12 C11 1.387(14) 2_767 ?
C12 H12 0.9500 . ?
C9 C10 1.387(13) . ?
C9 C9 1.455(17) 2_767 ?
